data_7713399
loop_
_publ_author_name
'Kouck&#xfd;, Filip'
'Kotek, Jan'
'C&#xed;sa&#x159;ov&#xe1;, Ivana'
'Havl&#xed;&#x10d;kov&#xe1;, Jana'
'Kub&#xed;&#x10d;ek, Vojt&#x11b;ch'
'Hermann, Petr'

_publ_section_title
;
 Transition metal complexes of cyclam with two
 2,2,2-trifluoroethylphosphinate pendant arms as probes for <sup>19</sup>F
 magnetic resonance imaging.
;
_journal_name_full 'Dalton transactions (Cambridge, England : 2003)'
_journal_paper_doi 10.1039/d3dt01420g
_journal_year 2023
_chemical_formula_moiety
;
C16 H30 F6 N4 O4 P2 Zn, 0.5(C3 H6 O), 2(H2 O)
;
_chemical_formula_sum 'C17.5 H37 F6 N4 O6.5 P2 Zn'
_chemical_formula_weight 648.82
_space_group_crystal_system monoclinic
_space_group_IT_number 14
_space_group_name_Hall '-P 2yn'
_space_group_name_H-M_alt 'P 1 21/n 1'
_atom_sites_solution_hydrogens mixed
_atom_sites_solution_primary direct
_atom_sites_solution_secondary difmap
_audit_creation_method SHELXL-2014/7
_audit_update_record
;
2023-05-10 deposited with the CCDC.	2023-06-16 downloaded from the CCDC.
;
_cell_angle_alpha 90
_cell_angle_beta 93.6720(10)
_cell_angle_gamma 90
_cell_formula_units_Z 4
_cell_length_a 9.7340(2)
_cell_length_b 13.3794(3)
_cell_length_c 20.7034(4)
_cell_measurement_reflns_used 9800
_cell_measurement_temperature 120(2)
_cell_measurement_theta_max 27.4837
_cell_measurement_theta_min 2.3733
_cell_volume 2690.77(10)
_computing_cell_refinement 'SAINT V8.40B (Bruker AXS LLC, 2019)'
_computing_data_collection 'Bruker Instrument Service vV6.2.16'
_computing_data_reduction 'SAINT V8.40B (Bruker AXS LLC, 2019)'
_computing_molecular_graphics 'shelXle (C.B. Huebschle, rev 1380)'
_computing_structure_refinement 'SHELXL-2014/7 (Sheldrick, 2014)'
_computing_structure_solution 'XT, VERSION 2018/2'
_diffrn_ambient_temperature 120(2)
_diffrn_detector_area_resol_mean 7.3910
_diffrn_measured_fraction_theta_full 0.999
_diffrn_measured_fraction_theta_max 0.998
_diffrn_measurement_device_type 'Bruker D8 VENTURE'
_diffrn_measurement_method '\f and \w scans'
_diffrn_radiation_type MoK\a
_diffrn_radiation_wavelength 0.71073
_diffrn_reflns_av_R_equivalents 0.0236
_diffrn_reflns_av_unetI/netI 0.0171
_diffrn_reflns_Laue_measured_fraction_full 0.999
_diffrn_reflns_Laue_measured_fraction_max 0.998
_diffrn_reflns_limit_h_max 12
_diffrn_reflns_limit_h_min -11
_diffrn_reflns_limit_k_max 15
_diffrn_reflns_limit_k_min -17
_diffrn_reflns_limit_l_max 26
_diffrn_reflns_limit_l_min -26
_diffrn_reflns_number 32389
_diffrn_reflns_point_group_measured_fraction_full 0.999
_diffrn_reflns_point_group_measured_fraction_max 0.998
_diffrn_reflns_theta_full 25.242
_diffrn_reflns_theta_max 27.486
_diffrn_reflns_theta_min 1.971
_diffrn_source 'microfocus sealed tube'
_exptl_absorpt_coefficient_mu 1.115
_exptl_absorpt_correction_T_max 0.84
_exptl_absorpt_correction_T_min 0.76
_exptl_absorpt_correction_type multi-scan
_exptl_absorpt_process_details
;
Krause, L., Herbst-Irmer, R., Sheldrick, G. M., Stalke, D. (2015).
"Comparison of silver and molybdenum microfocus X-ray sources for
single-crystal structure determination"
J. Appl. Cryst. 48, 3-10.
doi:10.1107/S1600576714022985
;
_exptl_crystal_colour colourless
_exptl_crystal_density_diffrn 1.602
_exptl_crystal_description prism
_exptl_crystal_F_000 1344
_exptl_crystal_size_max 0.264
_exptl_crystal_size_mid 0.174
_exptl_crystal_size_min 0.163
_refine_diff_density_max 0.459
_refine_diff_density_min -0.691
_refine_diff_density_rms 0.057
_refine_ls_extinction_method none
_refine_ls_goodness_of_fit_ref 1.066
_refine_ls_hydrogen_treatment mixed
_refine_ls_matrix_type full
_refine_ls_number_parameters 372
_refine_ls_number_reflns 6164
_refine_ls_number_restraints 0
_refine_ls_restrained_S_all 1.066
_refine_ls_R_factor_all 0.0268
_refine_ls_R_factor_gt 0.0253
_refine_ls_shift/su_max 0.001
_refine_ls_shift/su_mean 0.000
_refine_ls_structure_factor_coef Fsqd
_refine_ls_weighting_details 'w=1/[\s^2^(Fo^2^)+(0.0254P)^2^+2.4115P] where P=(Fo^2^+2Fc^2^)/3'
_refine_ls_weighting_scheme calc
_refine_ls_wR_factor_gt 0.0643
_refine_ls_wR_factor_ref 0.0651
_reflns_Friedel_coverage 0.000
_reflns_number_gt 5843
_reflns_number_total 6164
_reflns_threshold_expression 'I > 2\s(I)'
_cod_data_source_file d3dt01420g2.cif
_cod_data_source_block zn2p6f
_cod_depositor_comments
;
The following automatic conversions were performed:

data item '_exptl_absorpt_correction_type' value 'Multi-Scan' was
changed to 'multi-scan' in accordance with the
/home/data/users/saulius/crontab/automatic-downloads/rss-feeds/RSC/lib/dictionaries/cif_core.dic
dictionary named 'cif_core.dic' version 2.4.2 last updated on
2011-04-26.

Automatic conversion script
Id: cif_fix_values 8170 2020-07-09 18:12:32Z antanas 
;
_cod_original_sg_symbol_H-M 'P 21/n'
_cod_original_formula_sum 'C17.50 H37 F6 N4 O6.50 P2 Zn'
_cod_database_code 7713399
_shelx_shelxl_version_number 2014/7
_shelx_space_group_comment
;
The symmetry employed for this shelxl refinement is uniquely defined
by the following loop, which should always be used as a source of
symmetry information in preference to the above space-group names.
They are only intended as comments.
;
_shelx_estimated_absorpt_t_min 0.757
_shelx_estimated_absorpt_t_max 0.839

loop_
_space_group_symop_operation_xyz
'x, y, z'
'-x+1/2, y+1/2, -z+1/2'
'-x, -y, -z'
'x-1/2, -y-1/2, z-1/2'

loop_
_atom_site_label
_atom_site_type_symbol
_atom_site_fract_x
_atom_site_fract_y
_atom_site_fract_z
_atom_site_U_iso_or_equiv
_atom_site_adp_type
_atom_site_occupancy
_atom_site_site_symmetry_order
_atom_site_calc_flag
_atom_site_refinement_flags_posn
_atom_site_refinement_flags_adp
_atom_site_refinement_flags_occupancy
_atom_site_disorder_assembly
_atom_site_disorder_group
Zn1 Zn 0.25472(2) 0.36980(2) 0.34178(2) 0.01144(5) Uani 1 1 d . . . . .
N1 N 0.05839(12) 0.39620(9) 0.38397(6) 0.0143(2) Uani 1 1 d . . . . .
C2 C 0.03863(15) 0.50630(11) 0.37800(8) 0.0167(3) Uani 1 1 d . . . . .
H21 H -0.0266 0.5286 0.4098 0.020 Uiso 1 1 calc R U . . .
H22 H -0.0025 0.5220 0.3342 0.020 Uiso 1 1 calc R U . . .
C3 C 0.17300(16) 0.56342(11) 0.38929(7) 0.0164(3) Uani 1 1 d . . . . .
H31 H 0.1562 0.6359 0.3833 0.020 Uiso 1 1 calc R U . . .
H32 H 0.2114 0.5524 0.4342 0.020 Uiso 1 1 calc R U . . .
N4 N 0.27141(13) 0.52827(9) 0.34307(6) 0.0141(2) Uani 1 1 d . . . . .
H41 H 0.241(2) 0.5484(15) 0.3049(10) 0.019(5) Uiso 1 1 d . . . . .
C5 C 0.41198(15) 0.56702(11) 0.35751(8) 0.0171(3) Uani 1 1 d . . . . .
H51 H 0.4501 0.5389 0.3991 0.021 Uiso 1 1 calc R U . . .
H52 H 0.4087 0.6406 0.3619 0.021 Uiso 1 1 calc R U . . .
C6 C 0.50534(16) 0.53935(12) 0.30396(8) 0.0192(3) Uani 1 1 d . . . . .
H61 H 0.5871 0.5835 0.3075 0.023 Uiso 1 1 calc R U . . .
H62 H 0.4555 0.5532 0.2617 0.023 Uiso 1 1 calc R U . . .
C7 C 0.55449(15) 0.43101(11) 0.30414(8) 0.0181(3) Uani 1 1 d . . . . .
H71 H 0.6244 0.4243 0.2717 0.022 Uiso 1 1 calc R U . . .
H72 H 0.6007 0.4164 0.3471 0.022 Uiso 1 1 calc R U . . .
N8 N 0.44578(13) 0.35359(9) 0.29010(6) 0.0142(2) Uani 1 1 d . . . . .
C9 C 0.39818(16) 0.35946(12) 0.22078(7) 0.0192(3) Uani 1 1 d . . . . .
H91 H 0.4670 0.3268 0.1946 0.023 Uiso 1 1 calc R U . . .
H92 H 0.3919 0.4306 0.2077 0.023 Uiso 1 1 calc R U . . .
C10 C 0.25941(15) 0.31010(12) 0.20636(7) 0.0170(3) Uani 1 1 d . . . . .
H101 H 0.2311 0.3171 0.1598 0.020 Uiso 1 1 calc R U . . .
H102 H 0.2658 0.2380 0.2167 0.020 Uiso 1 1 calc R U . . .
N11 N 0.15671(13) 0.35795(10) 0.24561(6) 0.0147(2) Uani 1 1 d . . . . .
H111 H 0.143(2) 0.4175(17) 0.2303(10) 0.022(5) Uiso 1 1 d . . . . .
C12 C 0.02640(15) 0.30148(11) 0.24192(8) 0.0177(3) Uani 1 1 d . . . . .
H121 H 0.0434 0.2335 0.2596 0.021 Uiso 1 1 calc R U . . .
H122 H -0.0074 0.2947 0.1960 0.021 Uiso 1 1 calc R U . . .
C13 C -0.08349(16) 0.35219(13) 0.27929(8) 0.0203(3) Uani 1 1 d . . . . .
H131 H -0.1740 0.3232 0.2651 0.024 Uiso 1 1 calc R U . . .
H132 H -0.0860 0.4240 0.2677 0.024 Uiso 1 1 calc R U . . .
C14 C -0.06397(15) 0.34332(13) 0.35256(8) 0.0200(3) Uani 1 1 d . . . . .
H141 H -0.1477 0.3695 0.3715 0.024 Uiso 1 1 calc R U . . .
H142 H -0.0567 0.2715 0.3638 0.024 Uiso 1 1 calc R U . . .
C20 C 0.07100(15) 0.36412(12) 0.45291(7) 0.0172(3) Uani 1 1 d . . . . .
H201 H 0.0413 0.2935 0.4553 0.021 Uiso 1 1 calc R U . . .
H202 H 0.0069 0.4046 0.4774 0.021 Uiso 1 1 calc R U . . .
P1 P 0.24478(4) 0.37522(3) 0.49292(2) 0.01467(8) Uani 1 1 d . . . . .
O11 O 0.34381(11) 0.37132(8) 0.43949(5) 0.0165(2) Uani 1 1 d . . . . .
O12 O 0.25362(12) 0.45971(9) 0.53982(5) 0.0209(2) Uani 1 1 d . . . . .
C21 C 0.27117(16) 0.25697(12) 0.53694(8) 0.0205(3) Uani 1 1 d . . . . .
H211 H 0.2525 0.2015 0.5060 0.025 Uiso 1 1 calc R U . . .
H212 H 0.3694 0.2527 0.5523 0.025 Uiso 1 1 calc R U . . .
C22 C 0.18609(17) 0.24075(12) 0.59363(8) 0.0213(3) Uani 1 1 d . . . . .
F1 F 0.05099(10) 0.25476(9) 0.57855(5) 0.0303(2) Uani 1 1 d . . . . .
F2 F 0.21834(14) 0.30080(10) 0.64359(5) 0.0412(3) Uani 1 1 d . . . . .
F3 F 0.19669(12) 0.14709(8) 0.61670(6) 0.0370(3) Uani 1 1 d . . . . .
C30 C 0.50513(15) 0.25375(11) 0.30683(8) 0.0179(3) Uani 1 1 d . . . . .
H301 H 0.5760 0.2619 0.3429 0.021 Uiso 1 1 calc R U . . .
H302 H 0.5519 0.2282 0.2691 0.021 Uiso 1 1 calc R U . . .
P2 P 0.37945(4) 0.15931(3) 0.33037(2) 0.01422(8) Uani 1 1 d . . . . .
O21 O 0.25252(11) 0.21482(8) 0.34856(5) 0.0175(2) Uani 1 1 d . . . . .
O22 O 0.36369(12) 0.07803(8) 0.28094(5) 0.0204(2) Uani 1 1 d . . . . .
C31 C 0.45563(17) 0.10657(13) 0.40571(8) 0.0213(3) Uani 1 1 d . . . . .
H311 H 0.4877 0.1624 0.4342 0.026 Uiso 1 1 calc R U . . .
H312 H 0.3826 0.0710 0.4276 0.026 Uiso 1 1 calc R U . . .
C32 C 0.57295(18) 0.03630(13) 0.39944(8) 0.0248(3) Uani 1 1 d . . . . .
F4 F 0.67060(12) 0.07432(11) 0.36426(6) 0.0449(3) Uani 1 1 d . . . . .
F5 F 0.53485(15) -0.04972(9) 0.37158(7) 0.0520(4) Uani 1 1 d . . . . .
F6 F 0.63623(13) 0.01189(10) 0.45680(5) 0.0398(3) Uani 1 1 d . . . . .
O1S O 0.8201(3) 0.0558(2) 0.57059(15) 0.0413(7) Uani 0.5 1 d . . P . .
C1S C 0.9680(6) 0.0584(4) 0.4831(2) 0.0538(14) Uani 0.5 1 d . . P . .
H1S1 H 0.9206 0.1213 0.4720 0.081 Uiso 0.5 1 d R U P . .
H1S2 H 1.0675 0.0704 0.4884 0.081 Uiso 0.5 1 d R U P . .
H1S3 H 0.9486 0.0097 0.4484 0.081 Uiso 0.5 1 d R U P . .
C2S C 0.9178(4) 0.0181(3) 0.5455(2) 0.0372(9) Uani 0.5 1 d . . P . .
C3S C 0.9918(5) -0.0670(4) 0.5755(3) 0.0583(15) Uani 0.5 1 d . . P . .
H3S1 H 0.9321 -0.1031 0.6040 0.087 Uiso 0.5 1 d R U P . .
H3S2 H 1.0195 -0.1119 0.5413 0.087 Uiso 0.5 1 d R U P . .
H3S3 H 1.0738 -0.0431 0.6008 0.087 Uiso 0.5 1 d R U P . .
O1W O 0.62804(14) 0.35370(11) 0.46062(7) 0.0286(3) Uani 1 1 d . . . . .
H11W H 0.551(3) 0.3628(18) 0.4582(12) 0.039(7) Uiso 1 1 d . . . . .
H12W H 0.665(3) 0.413(2) 0.4643(14) 0.058(8) Uiso 1 1 d . . . . .
O2W O 0.6150(3) 0.20920(19) 0.54877(12) 0.0625(7) Uani 0.782(4) 1 d . . P A 1
H21W H 0.6654 0.2490 0.5187 0.075 Uiso 1 1 d R U . . .
H22W H 0.6705 0.1433 0.5403 0.075 Uiso 1 1 d R U . . .
O2V O 0.7316(12) 0.1998(7) 0.5414(4) 0.0625(7) Uani 0.218(4) 1 d . . P A 2

loop_
_atom_site_aniso_label
_atom_site_aniso_U_11
_atom_site_aniso_U_22
_atom_site_aniso_U_33
_atom_site_aniso_U_23
_atom_site_aniso_U_13
_atom_site_aniso_U_12
Zn1 0.01053(8) 0.00991(9) 0.01392(9) -0.00079(6) 0.00103(6) 0.00102(6)
N1 0.0122(6) 0.0145(6) 0.0164(6) -0.0005(5) 0.0004(4) 0.0006(5)
C2 0.0160(7) 0.0147(7) 0.0197(7) -0.0009(6) 0.0032(5) 0.0051(5)
C3 0.0202(7) 0.0127(7) 0.0165(7) -0.0019(5) 0.0018(6) 0.0029(5)
N4 0.0141(6) 0.0130(6) 0.0149(6) -0.0008(5) 0.0000(5) 0.0006(5)
C5 0.0167(7) 0.0126(7) 0.0215(7) -0.0013(6) -0.0016(6) -0.0021(5)
C6 0.0159(7) 0.0148(7) 0.0270(8) 0.0018(6) 0.0025(6) -0.0022(6)
C7 0.0122(7) 0.0159(7) 0.0262(8) 0.0008(6) 0.0019(6) -0.0007(5)
N8 0.0133(6) 0.0122(6) 0.0170(6) 0.0002(5) 0.0012(5) 0.0012(4)
C9 0.0188(7) 0.0238(8) 0.0153(7) 0.0007(6) 0.0033(6) 0.0003(6)
C10 0.0185(7) 0.0174(7) 0.0149(7) -0.0031(6) 0.0006(5) 0.0018(6)
N11 0.0147(6) 0.0108(6) 0.0183(6) -0.0013(5) -0.0002(5) 0.0015(5)
C12 0.0158(7) 0.0155(7) 0.0213(7) -0.0032(6) -0.0027(6) -0.0006(6)
C13 0.0134(7) 0.0227(8) 0.0244(8) -0.0041(6) -0.0031(6) 0.0008(6)
C14 0.0120(7) 0.0239(8) 0.0239(8) -0.0029(6) 0.0007(6) -0.0025(6)
C20 0.0134(7) 0.0208(7) 0.0177(7) 0.0025(6) 0.0024(5) -0.0007(5)
P1 0.01272(17) 0.01707(18) 0.01436(17) 0.00233(14) 0.00191(13) -0.00012(13)
O11 0.0128(5) 0.0213(5) 0.0154(5) 0.0025(4) 0.0019(4) 0.0000(4)
O12 0.0219(6) 0.0231(6) 0.0180(5) -0.0014(5) 0.0030(4) -0.0029(5)
C21 0.0171(7) 0.0217(8) 0.0232(8) 0.0070(6) 0.0049(6) 0.0040(6)
C22 0.0202(8) 0.0204(8) 0.0236(8) 0.0065(6) 0.0036(6) 0.0023(6)
F1 0.0189(5) 0.0394(6) 0.0335(6) 0.0132(5) 0.0084(4) 0.0061(4)
F2 0.0567(8) 0.0478(7) 0.0195(5) -0.0004(5) 0.0064(5) -0.0174(6)
F3 0.0401(6) 0.0282(6) 0.0447(7) 0.0217(5) 0.0196(5) 0.0124(5)
C30 0.0142(7) 0.0135(7) 0.0263(8) -0.0007(6) 0.0033(6) 0.0033(5)
P2 0.01484(17) 0.01029(17) 0.01725(18) -0.00024(14) -0.00128(14) 0.00220(13)
O21 0.0149(5) 0.0120(5) 0.0257(6) 0.0022(4) 0.0022(4) 0.0015(4)
O22 0.0247(6) 0.0133(5) 0.0225(6) -0.0032(4) -0.0045(4) 0.0022(4)
C31 0.0242(8) 0.0210(8) 0.0184(7) 0.0017(6) -0.0003(6) 0.0069(6)
C32 0.0264(8) 0.0252(8) 0.0220(8) 0.0008(7) -0.0062(6) 0.0088(7)
F4 0.0286(6) 0.0584(8) 0.0486(7) 0.0190(6) 0.0102(5) 0.0204(6)
F5 0.0603(8) 0.0233(6) 0.0679(9) -0.0133(6) -0.0309(7) 0.0207(6)
F6 0.0430(7) 0.0480(7) 0.0269(6) 0.0058(5) -0.0100(5) 0.0227(6)
O1S 0.0415(17) 0.0365(16) 0.0451(17) -0.0015(13) -0.0047(13) 0.0076(13)
C1S 0.060(3) 0.064(3) 0.038(2) -0.003(2) 0.002(2) -0.034(3)
C2S 0.0288(19) 0.034(2) 0.048(2) -0.0092(18) -0.0012(17) -0.0127(16)
C3S 0.033(2) 0.038(3) 0.104(5) 0.004(3) 0.007(3) -0.0012(19)
O1W 0.0173(6) 0.0329(7) 0.0350(7) -0.0037(6) -0.0025(5) 0.0010(5)
O2W 0.0878(19) 0.0476(13) 0.0519(13) 0.0079(10) 0.0039(13) 0.0042(13)
O2V 0.0878(19) 0.0476(13) 0.0519(13) 0.0079(10) 0.0039(13) 0.0042(13)

loop_
_atom_type_symbol
_atom_type_description
_atom_type_scat_dispersion_real
_atom_type_scat_dispersion_imag
_atom_type_scat_source
C C 0.0033 0.0016 'International Tables Vol C Tables 4.2.6.8 and 6.1.1.4'
H H 0.0000 0.0000 'International Tables Vol C Tables 4.2.6.8 and 6.1.1.4'
F F 0.0171 0.0103 'International Tables Vol C Tables 4.2.6.8 and 6.1.1.4'
N N 0.0061 0.0033 'International Tables Vol C Tables 4.2.6.8 and 6.1.1.4'
O O 0.0106 0.0060 'International Tables Vol C Tables 4.2.6.8 and 6.1.1.4'
P P 0.1023 0.0942 'International Tables Vol C Tables 4.2.6.8 and 6.1.1.4'
Zn Zn 0.2839 1.4301 'International Tables Vol C Tables 4.2.6.8 and 6.1.1.4'

loop_
_geom_angle_atom_site_label_1
_geom_angle_atom_site_label_2
_geom_angle_atom_site_label_3
_geom_angle
_geom_angle_site_symmetry_1
_geom_angle_site_symmetry_3
_geom_angle_publ_flag
O21 Zn1 N4 174.24(5) . . ?
O21 Zn1 O11 87.21(4) . . ?
N4 Zn1 O11 87.30(5) . . ?
O21 Zn1 N11 89.03(5) . . ?
N4 Zn1 N11 96.53(5) . . ?
O11 Zn1 N11 175.55(5) . . ?
O21 Zn1 N1 96.98(4) . . ?
N4 Zn1 N1 84.35(5) . . ?
O11 Zn1 N1 86.13(4) . . ?
N11 Zn1 N1 91.98(5) . . ?
O21 Zn1 N8 86.99(4) . . ?
N4 Zn1 N8 92.17(5) . . ?
O11 Zn1 N8 98.91(4) . . ?
N11 Zn1 N8 83.24(5) . . ?
N1 Zn1 N8 173.75(5) . . ?
C20 N1 C2 111.54(12) . . ?
C20 N1 C14 107.14(12) . . ?
C2 N1 C14 109.64(12) . . ?
C20 N1 Zn1 108.48(9) . . ?
C2 N1 Zn1 103.82(9) . . ?
C14 N1 Zn1 116.27(9) . . ?
N1 C2 C3 112.27(12) . . ?
N1 C2 H21 109.1 . . ?
C3 C2 H21 109.1 . . ?
N1 C2 H22 109.1 . . ?
C3 C2 H22 109.1 . . ?
H21 C2 H22 107.9 . . ?
N4 C3 C2 109.17(12) . . ?
N4 C3 H31 109.8 . . ?
C2 C3 H31 109.8 . . ?
N4 C3 H32 109.8 . . ?
C2 C3 H32 109.8 . . ?
H31 C3 H32 108.3 . . ?
C3 N4 C5 112.90(12) . . ?
C3 N4 Zn1 105.90(9) . . ?
C5 N4 Zn1 114.95(9) . . ?
C3 N4 H41 107.0(13) . . ?
C5 N4 H41 109.6(13) . . ?
Zn1 N4 H41 106.0(13) . . ?
N4 C5 C6 110.84(12) . . ?
N4 C5 H51 109.5 . . ?
C6 C5 H51 109.5 . . ?
N4 C5 H52 109.5 . . ?
C6 C5 H52 109.5 . . ?
H51 C5 H52 108.1 . . ?
C5 C6 C7 115.50(13) . . ?
C5 C6 H61 108.4 . . ?
C7 C6 H61 108.4 . . ?
C5 C6 H62 108.4 . . ?
C7 C6 H62 108.4 . . ?
H61 C6 H62 107.5 . . ?
N8 C7 C6 116.07(12) . . ?
N8 C7 H71 108.3 . . ?
C6 C7 H71 108.3 . . ?
N8 C7 H72 108.3 . . ?
C6 C7 H72 108.3 . . ?
H71 C7 H72 107.4 . . ?
C9 N8 C30 111.47(12) . . ?
C9 N8 C7 108.96(12) . . ?
C30 N8 C7 108.49(11) . . ?
C9 N8 Zn1 104.04(9) . . ?
C30 N8 Zn1 107.52(9) . . ?
C7 N8 Zn1 116.34(9) . . ?
N8 C9 C10 112.78(12) . . ?
N8 C9 H91 109.0 . . ?
C10 C9 H91 109.0 . . ?
N8 C9 H92 109.0 . . ?
C10 C9 H92 109.0 . . ?
H91 C9 H92 107.8 . . ?
N11 C10 C9 109.23(12) . . ?
N11 C10 H101 109.8 . . ?
C9 C10 H101 109.8 . . ?
N11 C10 H102 109.8 . . ?
C9 C10 H102 109.8 . . ?
H101 C10 H102 108.3 . . ?
C12 N11 C10 111.12(12) . . ?
C12 N11 Zn1 114.43(10) . . ?
C10 N11 Zn1 105.38(9) . . ?
C12 N11 H111 109.7(13) . . ?
C10 N11 H111 107.2(13) . . ?
Zn1 N11 H111 108.7(13) . . ?
N11 C12 C13 112.10(12) . . ?
N11 C12 H121 109.2 . . ?
C13 C12 H121 109.2 . . ?
N11 C12 H122 109.2 . . ?
C13 C12 H122 109.2 . . ?
H121 C12 H122 107.9 . . ?
C12 C13 C14 115.20(13) . . ?
C12 C13 H131 108.5 . . ?
C14 C13 H131 108.5 . . ?
C12 C13 H132 108.5 . . ?
C14 C13 H132 108.5 . . ?
H131 C13 H132 107.5 . . ?
N1 C14 C13 116.18(13) . . ?
N1 C14 H141 108.2 . . ?
C13 C14 H141 108.2 . . ?
N1 C14 H142 108.2 . . ?
C13 C14 H142 108.2 . . ?
H141 C14 H142 107.4 . . ?
N1 C20 P1 115.17(10) . . ?
N1 C20 H201 108.5 . . ?
P1 C20 H201 108.5 . . ?
N1 C20 H202 108.5 . . ?
P1 C20 H202 108.5 . . ?
H201 C20 H202 107.5 . . ?
O12 P1 O11 119.32(7) . . ?
O12 P1 C21 109.28(7) . . ?
O11 P1 C21 104.93(7) . . ?
O12 P1 C20 111.57(7) . . ?
O11 P1 C20 106.15(7) . . ?
C21 P1 C20 104.43(7) . . ?
P1 O11 Zn1 116.78(6) . . ?
C22 C21 P1 116.61(11) . . ?
C22 C21 H211 108.1 . . ?
P1 C21 H211 108.1 . . ?
C22 C21 H212 108.1 . . ?
P1 C21 H212 108.1 . . ?
H211 C21 H212 107.3 . . ?
F2 C22 F3 106.13(14) . . ?
F2 C22 F1 105.94(14) . . ?
F3 C22 F1 105.33(13) . . ?
F2 C22 C21 114.04(14) . . ?
F3 C22 C21 112.40(14) . . ?
F1 C22 C21 112.33(13) . . ?
N8 C30 P2 114.97(10) . . ?
N8 C30 H301 108.5 . . ?
P2 C30 H301 108.5 . . ?
N8 C30 H302 108.5 . . ?
P2 C30 H302 108.5 . . ?
H301 C30 H302 107.5 . . ?
O22 P2 O21 118.61(7) . . ?
O22 P2 C31 108.79(7) . . ?
O21 P2 C31 105.73(7) . . ?
O22 P2 C30 110.98(7) . . ?
O21 P2 C30 107.22(6) . . ?
C31 P2 C30 104.50(8) . . ?
P2 O21 Zn1 117.50(6) . . ?
C32 C31 P2 116.14(12) . . ?
C32 C31 H311 108.3 . . ?
P2 C31 H311 108.3 . . ?
C32 C31 H312 108.3 . . ?
P2 C31 H312 108.3 . . ?
H311 C31 H312 107.4 . . ?
F5 C32 F4 106.37(16) . . ?
F5 C32 F6 105.81(14) . . ?
F4 C32 F6 105.84(14) . . ?
F5 C32 C31 112.93(15) . . ?
F4 C32 C31 112.55(15) . . ?
F6 C32 C31 112.75(14) . . ?
C2S C1S H1S1 109.5 . . ?
C2S C1S H1S2 109.5 . . ?
H1S1 C1S H1S2 109.5 . . ?
C2S C1S H1S3 109.4 . . ?
H1S1 C1S H1S3 109.5 . . ?
H1S2 C1S H1S3 109.5 . . ?
O1S C2S C3S 121.0(5) . . ?
O1S C2S C1S 121.4(5) . . ?
C3S C2S C1S 117.7(5) . . ?
C2S C3S H3S1 110.2 . . ?
C2S C3S H3S2 108.7 . . ?
H3S1 C3S H3S2 109.5 . . ?
C2S C3S H3S3 109.6 . . ?
H3S1 C3S H3S3 109.5 . . ?
H3S2 C3S H3S3 109.5 . . ?
H11W O1W H12W 105(3) . . ?
H21W O2W H22W 93.9 . . ?
H21W O2V H22W 97.2 . . ?

loop_
_geom_bond_atom_site_label_1
_geom_bond_atom_site_label_2
_geom_bond_distance
_geom_bond_site_symmetry_2
_geom_bond_publ_flag
Zn1 O21 2.0785(11) . ?
Zn1 N4 2.1265(13) . ?
Zn1 O11 2.1494(11) . ?
Zn1 N11 2.1578(13) . ?
Zn1 N1 2.1803(12) . ?
Zn1 N8 2.2149(12) . ?
N1 C20 1.4879(19) . ?
N1 C2 1.4897(19) . ?
N1 C14 1.4976(19) . ?
C2 C3 1.520(2) . ?
C2 H21 0.9900 . ?
C2 H22 0.9900 . ?
C3 N4 1.4737(19) . ?
C3 H31 0.9900 . ?
C3 H32 0.9900 . ?
N4 C5 1.4758(19) . ?
N4 H41 0.87(2) . ?
C5 C6 1.524(2) . ?
C5 H51 0.9900 . ?
C5 H52 0.9900 . ?
C6 C7 1.526(2) . ?
C6 H61 0.9900 . ?
C6 H62 0.9900 . ?
C7 N8 1.4959(19) . ?
C7 H71 0.9900 . ?
C7 H72 0.9900 . ?
N8 C9 1.4815(19) . ?
N8 C30 1.4875(19) . ?
C9 C10 1.516(2) . ?
C9 H91 0.9900 . ?
C9 H92 0.9900 . ?
C10 N11 1.4744(19) . ?
C10 H101 0.9900 . ?
C10 H102 0.9900 . ?
N11 C12 1.4742(19) . ?
N11 H111 0.86(2) . ?
C12 C13 1.520(2) . ?
C12 H121 0.9900 . ?
C12 H122 0.9900 . ?
C13 C14 1.521(2) . ?
C13 H131 0.9900 . ?
C13 H132 0.9900 . ?
C14 H141 0.9900 . ?
C14 H142 0.9900 . ?
C20 P1 1.8413(16) . ?
C20 H201 0.9900 . ?
C20 H202 0.9900 . ?
P1 O12 1.4892(12) . ?
P1 O11 1.5139(11) . ?
P1 C21 1.8357(16) . ?
C21 C22 1.495(2) . ?
C21 H211 0.9900 . ?
C21 H212 0.9900 . ?
C22 F2 1.331(2) . ?
C22 F3 1.3427(19) . ?
C22 F1 1.3451(19) . ?
C30 P2 1.8458(16) . ?
C30 H301 0.9900 . ?
C30 H302 0.9900 . ?
P2 O22 1.4945(11) . ?
P2 O21 1.5098(11) . ?
P2 C31 1.8256(16) . ?
C31 C32 1.491(2) . ?
C31 H311 0.9900 . ?
C31 H312 0.9900 . ?
C32 F5 1.330(2) . ?
C32 F4 1.335(2) . ?
C32 F6 1.3428(19) . ?
O1S C2S 1.222(5) . ?
C1S C2S 1.509(6) . ?
C1S H1S1 0.9800 . ?
C1S H1S2 0.9800 . ?
C1S H1S3 0.9800 . ?
C2S C3S 1.465(7) . ?
C3S H3S1 0.9800 . ?
C3S H3S2 0.9800 . ?
C3S H3S3 0.9800 . ?
O1W H11W 0.76(3) . ?
O1W H12W 0.88(3) . ?
O2W H21W 0.9744 . ?
O2W H22W 1.0541 . ?
O2V H21W 1.0149 . ?
O2V H22W 0.9612 . ?
